data_1558462
loop_
_publ_author_name
'Banwell, Martin G.'
'Liu, Xin'
'Connal, Luke A.'
'Gardiner, Michael G.'

_publ_section_title
;
 Synthesis of Functionally and Stereochemically Diverse Polymers via
 Ring-Opening Metathesis Polymerization of Derivatives of the
 Biomass-Derived Platform Molecule Levoglucosenone Produced at Industrial
 Scale
;
_journal_name_full Macromolecules
_journal_paper_doi 10.1021/acs.macromol.0c01305
_journal_year 2020
_chemical_absolute_configuration ad
_chemical_formula_moiety 'C11 H14 O3'
_chemical_formula_sum 'C11 H14 O3'
_chemical_formula_weight 194.22
_space_group_crystal_system monoclinic
_space_group_IT_number 4
_space_group_name_Hall 'P 2yb'
_space_group_name_H-M_alt 'P 1 21 1'
_atom_sites_solution_hydrogens mixed
_atom_sites_solution_primary dual
_audit_creation_date 2019-09-23
_audit_creation_method
;
Olex2 1.2
(compiled 2018.05.29 svn.r3508 for OlexSys, GUI svn.r5506)
;
_cell_angle_alpha 90
_cell_angle_beta 107.5290(10)
_cell_angle_gamma 90
_cell_formula_units_Z 4
_cell_length_a 9.96540(10)
_cell_length_b 9.08400(10)
_cell_length_c 10.66780(10)
_cell_measurement_reflns_used 11770
_cell_measurement_temperature 150.00(10)
_cell_measurement_theta_max 73.6870
_cell_measurement_theta_min 4.3240
_cell_volume 920.867(17)
_computing_cell_refinement 'CrysAlisPro 1.171.40.35a (Rigaku OD, 2018)'
_computing_data_collection 'CrysAlisPro 1.171.40.35a (Rigaku OD, 2018)'
_computing_data_reduction 'CrysAlisPro 1.171.40.35a (Rigaku OD, 2018)'
_computing_molecular_graphics 'Olex2 (Dolomanov et al., 2009)'
_computing_publication_material 'Olex2 (Dolomanov et al., 2009)'
_computing_structure_refinement 'ShelXL (Sheldrick, 2015)'
_computing_structure_solution 'ShelXT (Sheldrick, 2015)'
_diffrn_ambient_environment N~2~
_diffrn_ambient_temperature 150.00(10)
_diffrn_detector 'CCD plate'
_diffrn_detector_area_resol_mean 8.1297
_diffrn_detector_type EosS2
_diffrn_measured_fraction_theta_full 1.000
_diffrn_measured_fraction_theta_max 0.998
_diffrn_measurement_details
;
List of Runs (angles in degrees, time in seconds):

  # Type    Start    End  Width  t~exp~   \w     \q     \k     \f   Frames
--------------------------------------------------------------------------
  1  \w   -102.00 -16.00   1.00    1.00    --  -36.95 146.00 101.00   86
  2  \w    -64.00  31.00   1.00    1.00    --  -36.95  77.00 120.00   95
  3  \w     20.00 104.00   1.00    1.00    --   36.95  57.00  60.00   84
  4  \w      4.00  30.00   1.00    1.00    --   36.95  88.00 -66.85   26
  5  \w    -32.00  56.00   1.00    1.00    --   36.95 -38.00-150.00   88
  6  \w    -32.00  56.00   1.00    1.00    --   36.95 -38.00  60.00   88
  7  \w      7.00  36.00   1.00    1.00    --   36.95  82.00  17.37   29
  8  \w     18.00 106.00   1.00    1.00    --   36.95  38.00   0.00   88
  9  \w     20.00 104.00   1.00    1.00    --   36.95  57.00 -30.00   84
 10  \w     20.00 104.00   1.00    1.00    --   36.95  57.00 150.00   84
 11  \w     42.00 106.00   1.00    2.00    --  111.00 -92.00-120.00   64
 12  \w     41.00 109.00   1.00    2.00    --  111.00-111.00-180.00   68
 13  \w     94.00 178.00   1.00    2.00    --  111.00  50.00 150.00   84
 14  \w     91.00 178.00   1.00    2.00    --  111.00  64.00 -60.00   87
 15  \w    103.00 178.00   1.00    2.00    --  111.00  77.00  90.00   75
 16  \w     41.00 109.00   1.00    2.00    --  111.00-111.00 120.00   68
 17  \w     41.00 134.00   1.00    2.00    --  111.00 -26.00 159.49   93
 18  \w     42.00 106.00   1.00    2.00    --  111.00 -92.00 -30.00   64
 19  \w    104.00 178.00   1.00    2.00    --  111.00 111.00 -90.00   74
 20  \w     91.00 178.00   1.00    2.00    --  111.00  64.00-120.00   87
 21  \w     42.00 106.00   1.00    2.00    --  111.00 -92.00-150.00   64
 22  \w     41.00 108.00   1.00    2.00    --  111.00-105.00 -62.00   67
 23  \w     42.00 130.00   1.00    2.00    --  111.00 -38.00-120.00   88
 24  \w     44.00 131.00   1.00    2.00    --  111.00 -64.00-150.00   87
 25  \w     86.00 178.00   1.00    2.00    --  111.00  25.00  60.00   92
 26  \w     91.00 178.00   1.00    2.00    --  111.00  64.00 -30.00   87
 27  \w    104.00 178.00   1.00    2.00    --  111.00 111.00-180.00   74
 28  \w     42.00 106.00   1.00    2.00    --  111.00 -92.00  30.00   64
 29  \w     42.00 106.00   1.00    2.00    --  111.00 -92.00-180.00   64
 30  \w     41.00 109.00   1.00    2.00    --  111.00-111.00 -90.00   68
 31  \w     92.00 178.00   1.00    2.00    --  111.00  38.00   0.00   86
 32  \w     41.00 109.00   1.00    2.00    --  111.00-111.00  30.00   68
 33  \w     91.00 178.00   1.00    2.00    --  111.00  64.00 -90.00   87
 34  \w     42.00 130.00   1.00    2.00    --  111.00 -38.00   0.00   88
 35  \w     41.00 109.00   1.00    2.00    --  111.00-111.00-150.00   68
 36  \w     41.00 109.00   1.00    2.00    --  111.00-111.00  90.00   68
 37  \w     43.00 139.00   1.00    2.00    --  111.00 -80.00 -92.56   96
 38  \w    104.00 178.00   1.00    2.00    --  111.00 111.00  60.00   74
 39  \w     61.00 146.00   1.00    2.00    --  111.00 178.00-120.00   85
 40  \w     86.00 178.00   1.00    2.00    --  111.00  25.00-120.00   92
 41  \w    -32.00  56.00   1.00    1.00    --   36.95 -38.00 -30.00   88
 42  \w     20.00 104.00   1.00    1.00    --   36.95  57.00-150.00   84
 43  \w      5.00  31.00   1.00    1.00    --   36.95  87.00-125.06   26
 44  \w     37.00 103.00   1.00    1.00    --   36.95-146.00  50.00   66
 45  \w      4.00  30.00   1.00    1.00    --   36.95  88.00-172.16   26
 46  \w     20.00 104.00   1.00    1.00    --   36.95  57.00-120.00   84
 47  \w      5.00  31.00   1.00    1.00    --   36.95  86.00 104.29   26
 48  \w      5.00  31.00   1.00    1.00    --   36.95  87.00  73.01   26
 49  \w      3.00  29.00   1.00    1.00    --   36.95  90.00 147.94   26
 50  \w     18.00 106.00   1.00    1.00    --   36.95  38.00-150.00   88
 51  \w    -34.00  66.00   1.00    1.00    --   36.95 -19.00-150.00  100
 52  \w     94.00 178.00   1.00    2.00    --  111.00  50.00-180.00   84
 53  \w     86.00 178.00   1.00    2.00    --  111.00  25.00 120.00   92
 54  \w     91.00 178.00   1.00    2.00    --  111.00  64.00  60.00   87
;
_diffrn_measurement_device 'four-circle diffractometer'
_diffrn_measurement_device_type 'SuperNova, Dual, Cu at home/near, EosS2'
_diffrn_measurement_method '\w scans'
_diffrn_orient_matrix_type 'CrysAlisPro convention (1999,Acta A55,543-557)'
_diffrn_orient_matrix_UB_11 -0.0091384000
_diffrn_orient_matrix_UB_12 0.0408609000
_diffrn_orient_matrix_UB_13 -0.1424863000
_diffrn_orient_matrix_UB_21 -0.0096058000
_diffrn_orient_matrix_UB_22 0.1641299000
_diffrn_orient_matrix_UB_23 0.0325436000
_diffrn_orient_matrix_UB_31 0.1616072000
_diffrn_orient_matrix_UB_32 0.0121058000
_diffrn_orient_matrix_UB_33 0.0397222000
_diffrn_radiation_monochromator mirror
_diffrn_radiation_probe x-ray
_diffrn_radiation_type CuK\a
_diffrn_radiation_wavelength 1.54184
_diffrn_reflns_av_R_equivalents 0.0308
_diffrn_reflns_av_unetI/netI 0.0219
_diffrn_reflns_Laue_measured_fraction_full 1.000
_diffrn_reflns_Laue_measured_fraction_max 0.998
_diffrn_reflns_limit_h_max 12
_diffrn_reflns_limit_h_min -10
_diffrn_reflns_limit_k_max 11
_diffrn_reflns_limit_k_min -11
_diffrn_reflns_limit_l_max 13
_diffrn_reflns_limit_l_min -13
_diffrn_reflns_number 17986
_diffrn_reflns_point_group_measured_fraction_full 1.000
_diffrn_reflns_point_group_measured_fraction_max 0.997
_diffrn_reflns_theta_full 67.684
_diffrn_reflns_theta_max 73.817
_diffrn_reflns_theta_min 4.346
_diffrn_source 'micro-focus sealed X-ray tube'
_diffrn_source_type 'SuperNova (Cu) X-ray Source'
_exptl_absorpt_coefficient_mu 0.830
_exptl_absorpt_correction_T_max 1.000
_exptl_absorpt_correction_T_min 0.767
_exptl_absorpt_correction_type gaussian
_exptl_absorpt_process_details
;
CrysAlisPro 1.171.40.35a (Rigaku Oxford Diffraction, 2018)
Numerical absorption correction based on gaussian integration over
			a multifaceted crystal model
Empirical absorption correction using spherical harmonics,
 implemented in SCALE3 ABSPACK scaling algorithm.
;
_exptl_crystal_colour colourless
_exptl_crystal_colour_primary colourless
_exptl_crystal_density_diffrn 1.401
_exptl_crystal_description needle
_exptl_crystal_F_000 416
_exptl_crystal_size_max 0.188
_exptl_crystal_size_mid 0.111
_exptl_crystal_size_min 0.059
_refine_diff_density_max 0.158
_refine_diff_density_min -0.178
_refine_diff_density_rms 0.035
_refine_ls_abs_structure_details
;
 Flack x determined using 1675 quotients [(I+)-(I-)]/[(I+)+(I-)]
 (Parsons, Flack and Wagner, Acta Cryst. B69 (2013) 249-259).
;
_refine_ls_abs_structure_Flack 0.15(5)
_refine_ls_extinction_method none
_refine_ls_goodness_of_fit_ref 1.041
_refine_ls_hydrogen_treatment mixed
_refine_ls_matrix_type full
_refine_ls_number_parameters 300
_refine_ls_number_reflns 3724
_refine_ls_number_restraints 1
_refine_ls_restrained_S_all 1.041
_refine_ls_R_factor_all 0.0262
_refine_ls_R_factor_gt 0.0255
_refine_ls_shift/su_max 0.000
_refine_ls_shift/su_mean 0.000
_refine_ls_structure_factor_coef Fsqd
_refine_ls_weighting_details 'w=1/[\s^2^(Fo^2^)+(0.0403P)^2^+0.1007P] where P=(Fo^2^+2Fc^2^)/3'
_refine_ls_weighting_scheme calc
_refine_ls_wR_factor_gt 0.0659
_refine_ls_wR_factor_ref 0.0667
_reflns_Friedel_coverage 0.873
_reflns_Friedel_fraction_full 1.000
_reflns_Friedel_fraction_max 0.996
_reflns_number_gt 3642
_reflns_number_total 3724
_reflns_threshold_expression 'I > 2\s(I)'
_cod_data_source_file ma0c01305_si_004.cif
_cod_data_source_block xl-4-148-1scaledanal
_cod_database_code 1558462
_shelx_shelxl_version_number 2016/6
_chemical_oxdiff_formula C11H14O3
_shelx_space_group_comment
;
The symmetry employed for this shelxl refinement is uniquely defined
by the following loop, which should always be used as a source of
symmetry information in preference to the above space-group names.
They are only intended as comments.
;
_reflns_odcompleteness_completeness 98.71
_reflns_odcompleteness_iscentric 1
_reflns_odcompleteness_theta 74.33
_olex2_refinement_description
;
1. Fixed Uiso
 At 1.2 times of:
  All C(H) groups, All C(H,H) groups
2.a Ternary CH refined with riding coordinates:
 C13(H13), C14(H14), C15(H15), C18(H18), C20(H20), C21(H21), C22(H22)
2.b Secondary CH2 refined with riding coordinates:
 C12(H12A,H12B), C19(H19A,H19B)
2.c Aromatic/amide H refined with riding coordinates:
 C16(H16), C17(H17)
;
_ins_header
;
TITL XL-4-148-1scaledanal in P2(1) 
REM P2(1) (#4 in standard setting)
CELL 1.54184   9.965369   9.083993  10.667822  90.0000 107.5291  90.0000
ZERR    4.00   0.000091   0.000074   0.000105   0.0000   0.0011   0.0000
LATT -1
SYMM -x, y+1/2,-z 
SFAC C H O
UNIT 44.00 56.00 12.00
TREF
HKLF 4
END
;
_olex2_date_sample_data_collection 2019-09-20
_olex2_date_sample_submission 2019-09-19
_olex2_diffrn_ambient_temperature_device 'Oxford Cryosystems'
_olex2_exptl_crystal_mounting_method 'The crystal was mounted on a MiTeGen holder with oil'
_olex2_submission_special_instructions 'No special instructions were received'
_oxdiff_exptl_absorpt_empirical_details
;
Empirical correction (ABSPACK) includes:
- Absorption correction using spherical harmonics
- Frame scaling
;
_oxdiff_exptl_absorpt_empirical_full_max 1.197
_oxdiff_exptl_absorpt_empirical_full_min 0.867

loop_
_space_group_symop_operation_xyz
'x, y, z'
'-x, y+1/2, -z'

loop_
_atom_site_label
_atom_site_type_symbol
_atom_site_fract_x
_atom_site_fract_y
_atom_site_fract_z
_atom_site_U_iso_or_equiv
_atom_site_adp_type
_atom_site_occupancy
_atom_site_site_symmetry_order
_atom_site_calc_flag
_atom_site_refinement_flags_posn
_atom_site_refinement_flags_adp
_atom_site_refinement_flags_occupancy
_atom_site_disorder_assembly
_atom_site_disorder_group
O1 O 0.39884(14) 0.04073(14) 0.85553(13) 0.0236(3) Uani 1 1 d . . . . .
O2 O 0.31298(12) 0.21745(15) 0.70122(12) 0.0216(3) Uani 1 1 d . . . . .
O3 O 0.40591(14) 0.43033(14) 0.92182(13) 0.0226(3) Uani 1 1 d . . . . .
C1 C 0.4147(2) -0.0085(2) 0.7312(2) 0.0267(4) Uani 1 1 d . . . . .
H1A H 0.332(3) -0.068(3) 0.685(2) 0.032 Uiso 1 1 d R . . . .
H1B H 0.503(3) -0.067(3) 0.752(2) 0.032 Uiso 1 1 d R . . . .
C2 C 0.41959(18) 0.1371(2) 0.66281(17) 0.0218(3) Uani 1 1 d . . . . .
H2 H 0.389(2) 0.129(3) 0.568(2) 0.026 Uiso 1 1 d R . . . .
C3 C 0.56329(17) 0.21055(19) 0.71423(17) 0.0189(3) Uani 1 1 d . . . . .
H3A H 0.634(2) 0.133(3) 0.727(2) 0.023 Uiso 1 1 d R . . . .
C4 C 0.59818(19) 0.3288(2) 0.62270(18) 0.0238(4) Uani 1 1 d . . . . .
H4 H 0.616(2) 0.286(3) 0.543(2) 0.029 Uiso 1 1 d R . . . .
C5 C 0.4876(2) 0.4478(2) 0.5994(2) 0.0294(4) Uani 1 1 d . . . . .
H5 H 0.408(3) 0.457(3) 0.519(3) 0.035 Uiso 1 1 d R . . . .
C6 C 0.5082(2) 0.5217(2) 0.7112(2) 0.0269(4) Uani 1 1 d . . . . .
H6 H 0.446(3) 0.599(3) 0.728(2) 0.032 Uiso 1 1 d R . . . .
C7 C 0.63311(18) 0.4524(2) 0.81239(18) 0.0210(3) Uani 1 1 d . . . . .
H7 H 0.678(2) 0.516(3) 0.891(2) 0.025 Uiso 1 1 d R . . . .
C8 C 0.72198(18) 0.4070(2) 0.72258(19) 0.0241(4) Uani 1 1 d . . . . .
H8A H 0.757(2) 0.489(3) 0.683(2) 0.029 Uiso 1 1 d R . . . .
H8B H 0.808(3) 0.339(3) 0.772(2) 0.029 Uiso 1 1 d R . . . .
C9 C 0.58900(16) 0.29546(19) 0.84803(16) 0.0169(3) Uani 1 1 d . . . . .
H9 H 0.671(2) 0.252(3) 0.910(2) 0.020 Uiso 1 1 d R . . . .
C10 C 0.46853(17) 0.29100(19) 0.91272(16) 0.0170(3) Uani 1 1 d . . . . .
H10 H 0.504(3) 0.255(3) 1.006(2) 0.020 Uiso 1 1 d R . . . .
C11 C 0.35000(17) 0.19085(19) 0.83655(16) 0.0192(3) Uani 1 1 d . . . . .
H11 H 0.267(2) 0.200(3) 0.866(2) 0.023 Uiso 1 1 d R . . . .
O4 O 0.18284(14) -0.30794(15) 0.56799(12) 0.0252(3) Uani 1 1 d . . . . .
O5 O -0.02864(13) -0.35918(14) 0.59953(12) 0.0213(3) Uani 1 1 d . . . . .
O6 O 0.14551(15) -0.40914(16) 0.88581(13) 0.0284(3) Uani 1 1 d . . . . .
C12 C 0.07765(19) -0.2140(2) 0.48347(16) 0.0221(3) Uani 1 1 d . . . . .
H12A H 0.041533 -0.255494 0.395940 0.027 Uiso 1 1 calc R . . . .
H12B H 0.114925 -0.116560 0.477317 0.027 Uiso 1 1 calc R . . . .
C13 C -0.03545(18) -0.20937(19) 0.55238(16) 0.0183(3) Uani 1 1 d . . . . .
H13 H -0.127852 -0.188331 0.489733 0.022 Uiso 1 1 calc R . . . .
C14 C -0.00048(16) -0.09953(18) 0.66609(16) 0.0157(3) Uani 1 1 d . . . . .
H14 H 0.041976 -0.012399 0.639258 0.019 Uiso 1 1 calc R . . . .
C15 C -0.12960(17) -0.0480(2) 0.70947(17) 0.0196(3) Uani 1 1 d . . . . .
H15 H -0.193203 0.021758 0.650392 0.024 Uiso 1 1 calc R . . . .
C16 C -0.19862(18) -0.1854(2) 0.74368(18) 0.0234(4) Uani 1 1 d . . . . .
H16 H -0.285605 -0.223872 0.696349 0.028 Uiso 1 1 calc R . . . .
C17 C -0.11097(18) -0.2406(2) 0.85448(18) 0.0235(4) Uani 1 1 d . . . . .
H17 H -0.125472 -0.325219 0.897701 0.028 Uiso 1 1 calc R . . . .
C18 C 0.01611(18) -0.1403(2) 0.89682(16) 0.0204(3) Uani 1 1 d . . . . .
H18 H 0.070140 -0.144810 0.990179 0.024 Uiso 1 1 calc R . . . .
C19 C -0.05387(19) 0.0096(2) 0.84796(17) 0.0231(4) Uani 1 1 d . . . . .
H19A H -0.118183 0.041635 0.895011 0.028 Uiso 1 1 calc R . . . .
H19B H 0.013802 0.086557 0.848421 0.028 Uiso 1 1 calc R . . . .
C20 C 0.10389(17) -0.15894(18) 0.79771(16) 0.0168(3) Uani 1 1 d . . . . .
H20 H 0.181566 -0.088191 0.824294 0.020 Uiso 1 1 calc R . . . .
C21 C 0.17071(18) -0.31109(19) 0.79118(16) 0.0200(3) Uani 1 1 d . . . . .
H21 H 0.272656 -0.297511 0.812236 0.024 Uiso 1 1 calc R . . . .
C22 C 0.11760(19) -0.3797(2) 0.65474(17) 0.0210(3) Uani 1 1 d . . . . .
H22 H 0.139776 -0.485092 0.659744 0.025 Uiso 1 1 calc R . . . .
H3 H 0.466(3) 0.476(3) 0.989(3) 0.043(8) Uiso 1 1 d . . . . .
H6A H 0.221(4) -0.479(4) 0.895(3) 0.070(11) Uiso 1 1 d . . . . .

loop_
_atom_site_aniso_label
_atom_site_aniso_U_11
_atom_site_aniso_U_22
_atom_site_aniso_U_33
_atom_site_aniso_U_23
_atom_site_aniso_U_13
_atom_site_aniso_U_12
O1 0.0268(6) 0.0187(6) 0.0243(6) 0.0014(5) 0.0061(5) -0.0040(5)
O2 0.0165(5) 0.0268(6) 0.0187(6) 0.0010(5) 0.0013(4) -0.0003(5)
O3 0.0232(6) 0.0201(6) 0.0256(6) -0.0028(5) 0.0090(5) 0.0028(5)
C1 0.0309(9) 0.0192(8) 0.0322(9) -0.0062(7) 0.0131(8) -0.0063(7)
C2 0.0220(8) 0.0236(8) 0.0197(8) -0.0037(7) 0.0063(6) -0.0042(7)
C3 0.0183(7) 0.0191(8) 0.0202(8) -0.0026(7) 0.0072(6) -0.0004(7)
C4 0.0258(8) 0.0268(9) 0.0211(8) -0.0007(7) 0.0105(7) -0.0043(7)
C5 0.0262(9) 0.0328(10) 0.0289(10) 0.0142(8) 0.0079(8) -0.0022(8)
C6 0.0253(9) 0.0213(9) 0.0388(10) 0.0110(8) 0.0166(8) 0.0033(7)
C7 0.0208(8) 0.0191(8) 0.0249(8) -0.0026(7) 0.0097(7) -0.0033(7)
C8 0.0207(8) 0.0249(9) 0.0299(9) -0.0006(7) 0.0126(7) -0.0028(7)
C9 0.0142(7) 0.0178(8) 0.0175(7) -0.0005(6) 0.0031(6) 0.0000(6)
C10 0.0161(7) 0.0168(8) 0.0177(7) 0.0005(6) 0.0047(6) 0.0011(6)
C11 0.0162(7) 0.0218(8) 0.0197(8) 0.0004(7) 0.0056(6) -0.0014(7)
O4 0.0285(6) 0.0291(7) 0.0213(6) 0.0042(5) 0.0128(5) 0.0077(5)
O5 0.0269(6) 0.0156(5) 0.0198(6) -0.0017(5) 0.0047(5) -0.0036(5)
O6 0.0344(7) 0.0288(7) 0.0245(7) 0.0104(5) 0.0126(6) 0.0093(6)
C12 0.0312(9) 0.0205(8) 0.0169(8) 0.0007(6) 0.0104(7) 0.0025(7)
C13 0.0214(7) 0.0174(8) 0.0152(7) 0.0010(6) 0.0040(6) -0.0007(6)
C14 0.0177(7) 0.0142(7) 0.0161(7) 0.0002(6) 0.0063(6) -0.0008(6)
C15 0.0174(7) 0.0212(8) 0.0206(8) 0.0000(7) 0.0060(6) 0.0033(6)
C16 0.0152(7) 0.0289(9) 0.0269(9) -0.0011(7) 0.0079(7) -0.0023(7)
C17 0.0217(8) 0.0277(9) 0.0243(8) 0.0026(7) 0.0117(7) -0.0027(7)
C18 0.0201(8) 0.0260(9) 0.0150(7) -0.0024(6) 0.0055(6) 0.0002(7)
C19 0.0246(8) 0.0235(9) 0.0232(9) -0.0058(7) 0.0101(7) 0.0004(7)
C20 0.0155(7) 0.0184(8) 0.0160(7) -0.0019(6) 0.0039(6) -0.0014(6)
C21 0.0206(7) 0.0214(8) 0.0175(8) 0.0035(7) 0.0049(6) 0.0024(6)
C22 0.0277(9) 0.0161(8) 0.0202(8) 0.0008(6) 0.0087(7) 0.0020(6)

loop_
_atom_type_symbol
_atom_type_description
_atom_type_scat_dispersion_real
_atom_type_scat_dispersion_imag
_atom_type_scat_source
C C 0.0181 0.0091 'International Tables Vol C Tables 4.2.6.8 and 6.1.1.4'
H H 0.0000 0.0000 'International Tables Vol C Tables 4.2.6.8 and 6.1.1.4'
O O 0.0492 0.0322 'International Tables Vol C Tables 4.2.6.8 and 6.1.1.4'

loop_
_exptl_crystal_face_index_h
_exptl_crystal_face_index_k
_exptl_crystal_face_index_l
_exptl_crystal_face_perp_dist
1 0 6 0.0297
-1 0 -6 0.0297
1 6 0 0.0859
-1 -6 0 0.0859
-6 0 0 0.0405
6 0 0 0.0405
2 -3 -6 0.0608

loop_
_geom_angle_atom_site_label_1
_geom_angle_atom_site_label_2
_geom_angle_atom_site_label_3
_geom_angle
_geom_angle_site_symmetry_1
_geom_angle_site_symmetry_3
_geom_angle_publ_flag
C11 O1 C1 106.75(14) . . ?
C11 O2 C2 102.55(12) . . ?
C10 O3 H3 105.6(19) . . ?
O1 C1 H1A 109.1(14) . . ?
O1 C1 H1B 107.4(14) . . ?
O1 C1 C2 101.46(15) . . ?
H1A C1 H1B 112(2) . . ?
C2 C1 H1A 112.3(15) . . ?
C2 C1 H1B 114.4(15) . . ?
O2 C2 C1 99.82(14) . . ?
O2 C2 H2 108.2(14) . . ?
O2 C2 C3 111.58(14) . . ?
C1 C2 H2 112.8(16) . . ?
C1 C2 C3 111.78(15) . . ?
C3 C2 H2 112.0(14) . . ?
C2 C3 H3A 107.2(14) . . ?
C2 C3 C4 116.01(14) . . ?
C2 C3 C9 114.81(13) . . ?
C4 C3 H3A 107.3(14) . . ?
C4 C3 C9 102.95(14) . . ?
C9 C3 H3A 108.2(13) . . ?
C3 C4 H4 113.4(15) . . ?
C5 C4 C3 107.87(14) . . ?
C5 C4 H4 116.3(15) . . ?
C5 C4 C8 100.16(15) . . ?
C8 C4 C3 99.67(14) . . ?
C8 C4 H4 117.4(14) . . ?
C4 C5 H5 124.2(16) . . ?
C6 C5 C4 107.82(17) . . ?
C6 C5 H5 127.4(16) . . ?
C5 C6 H6 125.7(15) . . ?
C5 C6 C7 107.48(17) . . ?
C7 C6 H6 126.3(15) . . ?
C6 C7 H7 114.9(14) . . ?
C6 C7 C8 99.80(14) . . ?
C6 C7 C9 108.63(14) . . ?
C8 C7 H7 118.3(13) . . ?
C8 C7 C9 99.36(14) . . ?
C9 C7 H7 114.0(14) . . ?
C4 C8 C7 93.60(13) . . ?
C4 C8 H8A 111.7(14) . . ?
C4 C8 H8B 115.6(14) . . ?
C7 C8 H8A 114.7(14) . . ?
C7 C8 H8B 112.2(13) . . ?
H8A C8 H8B 108.7(19) . . ?
C3 C9 H9 107.1(13) . . ?
C7 C9 C3 101.89(13) . . ?
C7 C9 H9 107.2(14) . . ?
C10 C9 C3 116.94(13) . . ?
C10 C9 C7 116.14(14) . . ?
C10 C9 H9 106.9(13) . . ?
O3 C10 C9 114.76(14) . . ?
O3 C10 H10 104.9(14) . . ?
O3 C10 C11 106.39(13) . . ?
C9 C10 H10 110.9(14) . . ?
C11 C10 C9 111.00(13) . . ?
C11 C10 H10 108.5(14) . . ?
O1 C11 C10 108.44(13) . . ?
O1 C11 H11 108.7(15) . . ?
O2 C11 O1 106.33(13) . . ?
O2 C11 C10 111.68(14) . . ?
O2 C11 H11 109.5(14) . . ?
C10 C11 H11 111.9(14) . . ?
C22 O4 C12 106.68(13) . . ?
C22 O5 C13 101.79(13) . . ?
C21 O6 H6A 101(2) . . ?
O4 C12 H12A 111.2 . . ?
O4 C12 H12B 111.2 . . ?
O4 C12 C13 102.70(13) . . ?
H12A C12 H12B 109.1 . . ?
C13 C12 H12A 111.2 . . ?
C13 C12 H12B 111.2 . . ?
O5 C13 C12 100.26(13) . . ?
O5 C13 H13 110.9 . . ?
O5 C13 C14 111.29(13) . . ?
C12 C13 H13 110.9 . . ?
C12 C13 C14 112.15(14) . . ?
C14 C13 H13 110.9 . . ?
C13 C14 H14 108.1 . . ?
C13 C14 C15 114.77(14) . . ?
C13 C14 C20 114.64(13) . . ?
C15 C14 H14 108.1 . . ?
C15 C14 C20 102.74(13) . . ?
C20 C14 H14 108.1 . . ?
C14 C15 H15 115.7 . . ?
C16 C15 C14 107.30(14) . . ?
C16 C15 H15 115.7 . . ?
C16 C15 C19 100.13(14) . . ?
C19 C15 C14 100.20(13) . . ?
C19 C15 H15 115.7 . . ?
C15 C16 H16 126.4 . . ?
C17 C16 C15 107.29(15) . . ?
C17 C16 H16 126.4 . . ?
C16 C17 H17 126.2 . . ?
C16 C17 C18 107.65(16) . . ?
C18 C17 H17 126.2 . . ?
C17 C18 H18 115.6 . . ?
C17 C18 C19 100.22(14) . . ?
C17 C18 C20 108.65(14) . . ?
C19 C18 H18 115.6 . . ?
C19 C18 C20 98.84(13) . . ?
C20 C18 H18 115.6 . . ?
C15 C19 C18 93.70(13) . . ?
C15 C19 H19A 113.0 . . ?
C15 C19 H19B 113.0 . . ?
C18 C19 H19A 113.0 . . ?
C18 C19 H19B 113.0 . . ?
H19A C19 H19B 110.4 . . ?
C14 C20 C18 102.23(13) . . ?
C14 C20 H20 106.6 . . ?
C18 C20 H20 106.6 . . ?
C21 C20 C14 116.46(13) . . ?
C21 C20 C18 117.48(14) . . ?
C21 C20 H20 106.6 . . ?
O6 C21 C20 110.93(13) . . ?
O6 C21 H21 108.0 . . ?
O6 C21 C22 109.65(14) . . ?
C20 C21 H21 108.0 . . ?
C22 C21 C20 112.26(14) . . ?
C22 C21 H21 108.0 . . ?
O4 C22 C21 109.56(14) . . ?
O4 C22 H22 109.9 . . ?
O5 C22 O4 106.37(14) . . ?
O5 C22 C21 111.26(14) . . ?
O5 C22 H22 109.9 . . ?
C21 C22 H22 109.9 . . ?

loop_
_geom_bond_atom_site_label_1
_geom_bond_atom_site_label_2
_geom_bond_distance
_geom_bond_site_symmetry_2
_geom_bond_publ_flag
O1 C1 1.452(2) . ?
O1 C11 1.442(2) . ?
O2 C2 1.446(2) . ?
O2 C11 1.399(2) . ?
O3 C10 1.427(2) . ?
O3 H3 0.89(3) . ?
C1 H1A 0.99(3) . ?
C1 H1B 1.00(3) . ?
C1 C2 1.519(3) . ?
C2 H2 0.97(2) . ?
C2 C3 1.524(2) . ?
C3 H3A 0.98(2) . ?
C3 C4 1.560(2) . ?
C3 C9 1.574(2) . ?
C4 H4 1.00(2) . ?
C4 C5 1.510(3) . ?
C4 C8 1.540(2) . ?
C5 H5 0.98(3) . ?
C5 C6 1.330(3) . ?
C6 H6 0.99(3) . ?
C6 C7 1.518(3) . ?
C7 H7 1.01(2) . ?
C7 C8 1.544(2) . ?
C7 C9 1.572(2) . ?
C8 H8A 0.97(3) . ?
C8 H8B 1.06(3) . ?
C9 H9 0.97(2) . ?
C9 C10 1.555(2) . ?
C10 H10 1.01(3) . ?
C10 C11 1.518(2) . ?
C11 H11 0.97(2) . ?
O4 C12 1.439(2) . ?
O4 C22 1.438(2) . ?
O5 C13 1.445(2) . ?
O5 C22 1.410(2) . ?
O6 C21 1.424(2) . ?
O6 H6A 0.97(4) . ?
C12 H12A 0.9700 . ?
C12 H12B 0.9700 . ?
C12 C13 1.520(2) . ?
C13 H13 0.9800 . ?
C13 C14 1.528(2) . ?
C14 H14 0.9800 . ?
C14 C15 1.564(2) . ?
C14 C20 1.570(2) . ?
C15 H15 0.9800 . ?
C15 C16 1.521(2) . ?
C15 C19 1.535(2) . ?
C16 H16 0.9300 . ?
C16 C17 1.338(3) . ?
C17 H17 0.9300 . ?
C17 C18 1.514(2) . ?
C18 H18 0.9800 . ?
C18 C19 1.548(3) . ?
C18 C20 1.571(2) . ?
C19 H19A 0.9700 . ?
C19 H19B 0.9700 . ?
C20 H20 0.9800 . ?
C20 C21 1.545(2) . ?
C21 H21 0.9800 . ?
C21 C22 1.524(2) . ?
C22 H22 0.9800 . ?

loop_
_exptl_oxdiff_crystal_face_indexfrac_h
_exptl_oxdiff_crystal_face_indexfrac_k
_exptl_oxdiff_crystal_face_indexfrac_l
_exptl_oxdiff_crystal_face_x
_exptl_oxdiff_crystal_face_y
_exptl_oxdiff_crystal_face_z
0.7330 -0.4753 6.3016 -0.9240 0.1200 0.3630
-0.7330 0.4753 -6.3016 0.9240 -0.1200 -0.3630
0.5547 5.8721 0.0402 0.2291 0.9598 0.1623
-0.5547 -5.8721 -0.0402 -0.2291 -0.9598 -0.1623
-6.2343 -0.2059 0.2682 0.0103 0.0348 -0.9993
6.2343 0.2059 -0.2682 -0.0103 -0.0348 0.9993
1.9611 -3.3868 -5.6545 0.6494 -0.7587 0.0513
